data_4104271
loop_
_publ_author_name
'Chidambaram Gunanathan'
'Linda J. W. Shimon'
'David Milstein'

_publ_section_title
;
 Direct Conversion of Alcohols to Acetals and H2 Catalyzed by an
 Acridine-Based Ruthenium Pincer Complex
;
_journal_name_full 'Journal of the American Chemical Society'
_journal_page_first 3146
_journal_page_last 3147
_journal_paper_doi 10.1021/ja808893g
_journal_volume 131
_journal_year 2009
_chemical_formula_moiety 'C28 H40 Cl N O P2 Ru'
_chemical_formula_sum 'C28 H40 Cl N O P2 Ru'
_chemical_formula_weight 605.07
_chemical_name_systematic
; 
 ? 
;
_space_group_IT_number 61
_symmetry_cell_setting orthorhombic
_symmetry_space_group_name_Hall '-P 2ac 2ab'
_symmetry_space_group_name_H-M 'P b c a'
_atom_sites_solution_hydrogens geom
_atom_sites_solution_primary direct
_atom_sites_solution_secondary difmap
_audit_creation_method SHELXL-97
_cell_angle_alpha 90.00
_cell_angle_beta 90.00
_cell_angle_gamma 90.00
_cell_formula_units_Z 8
_cell_length_a 15.2986(2)
_cell_length_b 17.1817(3)
_cell_length_c 21.8206(4)
_cell_measurement_reflns_used 7054
_cell_measurement_temperature 120(2)
_cell_measurement_theta_max 27.48
_cell_measurement_theta_min 2.55
_cell_volume 5735.67(16)
_computing_cell_refinement HKL
_computing_data_collection 'Collect package (Bruker Nonius)'
_computing_data_reduction HKL
_computing_structure_refinement 'SHELXL-97 (Sheldrick, 1997)'
_computing_structure_solution 'SHELXS-97 (Sheldrick, 1990)'
_diffrn_ambient_temperature 120(2)
_diffrn_measured_fraction_theta_full 0.998
_diffrn_measured_fraction_theta_max 0.998
_diffrn_measurement_device_type 'Nonius KappaCCD'
_diffrn_measurement_method 'phi and omega scans'
_diffrn_radiation_monochromator graphite
_diffrn_radiation_source 'fine-focus sealed tube'
_diffrn_radiation_type MoK\a
_diffrn_radiation_wavelength 0.71073
_diffrn_reflns_av_R_equivalents 0.0440
_diffrn_reflns_av_sigmaI/netI 0.0404
_diffrn_reflns_limit_h_max 19
_diffrn_reflns_limit_h_min 0
_diffrn_reflns_limit_k_max 22
_diffrn_reflns_limit_k_min 0
_diffrn_reflns_limit_l_max 28
_diffrn_reflns_limit_l_min 0
_diffrn_reflns_number 6568
_diffrn_reflns_theta_full 27.49
_diffrn_reflns_theta_max 27.49
_diffrn_reflns_theta_min 2.88
_exptl_absorpt_coefficient_mu 0.772
_exptl_absorpt_correction_T_max 0.742
_exptl_absorpt_correction_T_min 0.734
_exptl_absorpt_correction_type empirical
_exptl_absorpt_process_details 'SHELXL-97 (Sheldrick, 1997)'
_exptl_crystal_colour orange
_exptl_crystal_density_diffrn 1.401
_exptl_crystal_density_method 'not measured'
_exptl_crystal_description Prism
_exptl_crystal_F_000 2512
_exptl_crystal_size_max 0.40
_exptl_crystal_size_mid 0.40
_exptl_crystal_size_min 0.40
_refine_diff_density_max 1.443
_refine_diff_density_min -0.525
_refine_diff_density_rms 0.095
_refine_ls_extinction_method none
_refine_ls_goodness_of_fit_ref 1.074
_refine_ls_hydrogen_treatment mixed
_refine_ls_matrix_type full
_refine_ls_number_parameters 319
_refine_ls_number_reflns 6568
_refine_ls_number_restraints 0
_refine_ls_restrained_S_all 1.074
_refine_ls_R_factor_all 0.0540
_refine_ls_R_factor_gt 0.0356
_refine_ls_shift/su_max 0.001
_refine_ls_shift/su_mean 0.000
_refine_ls_structure_factor_coef Fsqd
_refine_ls_weighting_details 'calc w=1/[\s^2^(Fo^2^)+(0.0501P)^2^+1.0341P] where P=(Fo^2^+2Fc^2^)/3'
_refine_ls_weighting_scheme calc
_refine_ls_wR_factor_gt 0.0863
_refine_ls_wR_factor_ref 0.0928
_reflns_number_gt 5038
_reflns_number_total 6568
_reflns_threshold_expression >2sigma(I)
_cod_data_source_file ja808893g_si_002.cif
_cod_data_source_block m679hn
_cod_original_cell_volume 5735.68(16)
_cod_original_sg_symbol_H-M Pbca
_cod_database_code 4104271

loop_
_symmetry_equiv_pos_as_xyz
'x, y, z'
'-x+1/2, -y, z+1/2'
'x+1/2, -y+1/2, -z'
'-x, y+1/2, -z+1/2'
'-x, -y, -z'
'x-1/2, y, -z-1/2'
'-x-1/2, y-1/2, z'
'x, -y-1/2, z-1/2'

loop_
_atom_site_label
_atom_site_type_symbol
_atom_site_fract_x
_atom_site_fract_y
_atom_site_fract_z
_atom_site_U_iso_or_equiv
_atom_site_adp_type
_atom_site_occupancy
_atom_site_symmetry_multiplicity
_atom_site_calc_flag
_atom_site_refinement_flags
Ru1 Ru 0.417567(11) 0.173436(11) 0.109802(9) 0.01513(7) Uani 1 1 d .
H14 H 0.5050(18) 0.1414(16) 0.1429(13) 0.038(8) Uiso 1 1 d .
Cl1 Cl 0.29093(4) 0.22661(4) 0.04873(3) 0.02255(14) Uani 1 1 d .
P2 P 0.36068(4) 0.06271(4) 0.15505(3) 0.01747(15) Uani 1 1 d .
P3 P 0.52675(4) 0.25882(4) 0.07948(3) 0.01732(14) Uani 1 1 d .
O1 O 0.36033(13) 0.27365(11) 0.21242(9) 0.0339(5) Uani 1 1 d .
N1 N 0.43113(12) 0.10224(12) 0.01144(9) 0.0172(4) Uani 1 1 d .
C1 C 0.25760(16) -0.01899(16) -0.06464(13) 0.0277(6) Uani 1 1 d .
H1 H 0.2252 -0.0203 -0.1018 0.033 Uiso 1 1 calc R
C2 C 0.24225(16) -0.07290(15) -0.02097(13) 0.0283(6) Uani 1 1 d .
H2 H 0.1995 -0.1122 -0.0272 0.034 Uiso 1 1 calc R
C3 C 0.29079(15) -0.07010(15) 0.03430(13) 0.0242(6) Uani 1 1 d .
H3 H 0.2801 -0.1086 0.0646 0.029 Uiso 1 1 calc R
C4 C 0.35272(15) -0.01408(14) 0.04597(12) 0.0203(5) Uani 1 1 d .
C5 C 0.53318(15) 0.19502(14) -0.03477(11) 0.0190(5) Uani 1 1 d .
C6 C 0.55891(17) 0.23568(16) -0.08559(12) 0.0251(6) Uani 1 1 d .
H6 H 0.6111 0.2655 -0.0836 0.030 Uiso 1 1 calc R
C7 C 0.51061(19) 0.23505(17) -0.14102(12) 0.0315(7) Uani 1 1 d .
H7 H 0.5294 0.2655 -0.1749 0.038 Uiso 1 1 calc R
C8 C 0.43818(19) 0.19125(17) -0.14540(13) 0.0309(7) Uani 1 1 d .
H8 H 0.4050 0.1917 -0.1822 0.037 Uiso 1 1 calc R
C9 C 0.34171(16) 0.09283(16) -0.10148(12) 0.0252(6) Uani 1 1 d .
H9 H 0.3073 0.0937 -0.1377 0.030 Uiso 1 1 calc R
C10 C 0.36945(14) 0.04533(14) 0.00119(11) 0.0189(5) Uani 1 1 d .
C11 C 0.45645(15) 0.14644(14) -0.03749(11) 0.0182(5) Uani 1 1 d .
C12 C 0.41065(16) 0.14414(16) -0.09527(12) 0.0223(6) Uani 1 1 d .
C13 C 0.32234(15) 0.04031(15) -0.05552(12) 0.0221(5) Uani 1 1 d .
C14 C 0.38578(17) 0.23337(15) 0.17350(12) 0.0228(5) Uani 1 1 d .
C21 C 0.40035(16) -0.01703(15) 0.10594(11) 0.0204(5) Uani 1 1 d .
H21A H 0.4640 -0.0114 0.0990 0.024 Uiso 1 1 calc R
H21B H 0.3898 -0.0677 0.1262 0.024 Uiso 1 1 calc R
C31 C 0.58703(14) 0.20208(15) 0.02219(11) 0.0191(5) Uani 1 1 d .
H31A H 0.6431 0.2282 0.0126 0.023 Uiso 1 1 calc R
H31B H 0.6001 0.1497 0.0386 0.023 Uiso 1 1 calc R
C22 C 0.24098(15) 0.04416(15) 0.16013(12) 0.0223(5) Uani 1 1 d .
H22 H 0.2210 0.0356 0.1170 0.027 Uiso 1 1 calc R
C23 C 0.40417(16) 0.03301(16) 0.23078(13) 0.0266(6) Uani 1 1 d .
H23 H 0.3739 -0.0166 0.2419 0.032 Uiso 1 1 calc R
C24 C 0.19129(16) 0.11590(15) 0.18269(13) 0.0297(6) Uani 1 1 d .
H24A H 0.1286 0.1089 0.1751 0.045 Uiso 1 1 calc R
H24B H 0.2121 0.1621 0.1607 0.045 Uiso 1 1 calc R
H24C H 0.2013 0.1226 0.2267 0.045 Uiso 1 1 calc R
C25 C 0.21612(17) -0.02996(15) 0.19502(13) 0.0308(6) Uani 1 1 d .
H25A H 0.2265 -0.0223 0.2389 0.046 Uiso 1 1 calc R
H25B H 0.2518 -0.0735 0.1803 0.046 Uiso 1 1 calc R
H25C H 0.1542 -0.0416 0.1882 0.046 Uiso 1 1 calc R
C26 C 0.50164(17) 0.01506(18) 0.22973(14) 0.0371(7) Uani 1 1 d .
H26A H 0.5341 0.0621 0.2184 0.056 Uiso 1 1 calc R
H26B H 0.5132 -0.0261 0.1997 0.056 Uiso 1 1 calc R
H26C H 0.5203 -0.0024 0.2704 0.056 Uiso 1 1 calc R
C27 C 0.3832(2) 0.0912(2) 0.28161(13) 0.0451(8) Uani 1 1 d .
H27A H 0.4045 0.0711 0.3209 0.068 Uiso 1 1 calc R
H27B H 0.3198 0.0989 0.2839 0.068 Uiso 1 1 calc R
H27C H 0.4117 0.1410 0.2727 0.068 Uiso 1 1 calc R
C32 C 0.49733(16) 0.34989(15) 0.03999(12) 0.0240(6) Uani 1 1 d .
H32 H 0.4609 0.3345 0.0039 0.029 Uiso 1 1 calc R
C33 C 0.61445(17) 0.28601(16) 0.13482(13) 0.0256(6) Uani 1 1 d .
H33 H 0.6485 0.3297 0.1161 0.031 Uiso 1 1 calc R
C34 C 0.43881(18) 0.40022(16) 0.08051(15) 0.0325(7) Uani 1 1 d .
H34A H 0.4731 0.4210 0.1147 0.049 Uiso 1 1 calc R
H34B H 0.3906 0.3686 0.0965 0.049 Uiso 1 1 calc R
H34C H 0.4151 0.4434 0.0563 0.049 Uiso 1 1 calc R
C35 C 0.57430(17) 0.39682(17) 0.01430(16) 0.0376(8) Uani 1 1 d .
H35A H 0.5527 0.4344 -0.0159 0.056 Uiso 1 1 calc R
H35B H 0.6160 0.3614 -0.0054 0.056 Uiso 1 1 calc R
H35C H 0.6035 0.4246 0.0478 0.056 Uiso 1 1 calc R
C36 C 0.6779(2) 0.2198(2) 0.14654(15) 0.0468(9) Uani 1 1 d .
H36A H 0.7204 0.2357 0.1777 0.070 Uiso 1 1 calc R
H36B H 0.7085 0.2069 0.1084 0.070 Uiso 1 1 calc R
H36C H 0.6456 0.1741 0.1611 0.070 Uiso 1 1 calc R
C37 C 0.5788(2) 0.3149(3) 0.19580(17) 0.0621(12) Uani 1 1 d .
H37A H 0.5447 0.2734 0.2153 0.093 Uiso 1 1 calc R
H37B H 0.5412 0.3602 0.1888 0.093 Uiso 1 1 calc R
H37C H 0.6275 0.3297 0.2226 0.093 Uiso 1 1 calc R

loop_
_atom_site_aniso_label
_atom_site_aniso_U_11
_atom_site_aniso_U_22
_atom_site_aniso_U_33
_atom_site_aniso_U_23
_atom_site_aniso_U_13
_atom_site_aniso_U_12
Ru1 0.01512(11) 0.01511(12) 0.01516(12) 0.00003(8) 0.00054(7) -0.00005(7)
Cl1 0.0181(3) 0.0240(3) 0.0256(3) 0.0010(3) -0.0027(2) 0.0049(2)
P2 0.0161(3) 0.0183(3) 0.0180(3) 0.0013(3) 0.0004(2) -0.0005(2)
P3 0.0163(3) 0.0168(3) 0.0189(3) -0.0002(3) -0.0007(2) -0.0014(2)
O1 0.0446(12) 0.0324(11) 0.0247(11) -0.0091(9) 0.0053(9) 0.0045(9)
N1 0.0162(9) 0.0169(11) 0.0184(11) -0.0035(9) 0.0006(8) 0.0022(8)
C1 0.0201(12) 0.0305(15) 0.0326(15) -0.0133(13) -0.0062(11) 0.0007(11)
C2 0.0193(12) 0.0260(15) 0.0397(17) -0.0162(13) 0.0029(12) -0.0033(11)
C3 0.0191(12) 0.0210(14) 0.0326(15) -0.0060(12) 0.0068(11) -0.0016(10)
C4 0.0171(11) 0.0179(13) 0.0261(14) -0.0060(11) 0.0024(10) 0.0018(10)
C5 0.0168(11) 0.0214(13) 0.0189(12) -0.0011(11) 0.0036(10) 0.0037(10)
C6 0.0256(13) 0.0259(15) 0.0239(14) 0.0045(12) 0.0009(11) -0.0014(11)
C7 0.0403(16) 0.0344(16) 0.0196(14) 0.0070(13) 0.0026(12) 0.0009(13)
C8 0.0356(15) 0.0380(17) 0.0193(14) 0.0029(13) -0.0074(12) 0.0042(13)
C9 0.0191(12) 0.0329(16) 0.0238(14) -0.0054(12) -0.0047(10) 0.0042(11)
C10 0.0150(11) 0.0191(13) 0.0226(13) -0.0058(11) 0.0019(10) 0.0015(9)
C11 0.0188(11) 0.0193(12) 0.0165(12) -0.0024(10) -0.0010(10) 0.0054(10)
C12 0.0257(13) 0.0235(14) 0.0178(13) -0.0002(11) 0.0001(10) 0.0037(11)
C13 0.0171(11) 0.0257(14) 0.0235(13) -0.0072(11) -0.0015(10) 0.0028(10)
C14 0.0258(12) 0.0209(14) 0.0216(13) 0.0020(12) -0.0028(11) 0.0001(11)
C21 0.0196(12) 0.0162(13) 0.0252(14) 0.0014(11) 0.0023(10) 0.0012(10)
C31 0.0163(11) 0.0210(13) 0.0198(13) 0.0007(11) 0.0016(10) -0.0024(10)
C22 0.0159(11) 0.0266(14) 0.0244(13) -0.0021(12) 0.0021(10) -0.0040(10)
C23 0.0294(14) 0.0258(15) 0.0246(14) 0.0075(12) -0.0022(11) -0.0031(11)
C24 0.0221(13) 0.0288(15) 0.0382(17) 0.0000(13) 0.0081(12) 0.0020(11)
C25 0.0236(13) 0.0296(16) 0.0392(17) 0.0001(13) 0.0058(12) -0.0037(12)
C26 0.0283(14) 0.0497(19) 0.0332(16) 0.0124(15) -0.0094(13) 0.0018(13)
C27 0.060(2) 0.054(2) 0.0214(16) 0.0025(15) -0.0048(15) 0.0070(17)
C32 0.0233(12) 0.0203(13) 0.0284(15) 0.0055(12) 0.0006(11) 0.0003(11)
C33 0.0229(12) 0.0256(15) 0.0283(14) -0.0026(12) -0.0054(11) -0.0065(11)
C34 0.0295(14) 0.0209(15) 0.0471(19) 0.0042(14) 0.0030(13) 0.0030(12)
C35 0.0337(15) 0.0237(15) 0.055(2) 0.0140(15) 0.0092(14) -0.0023(12)
C36 0.0393(17) 0.052(2) 0.049(2) -0.0163(17) -0.0267(15) 0.0124(16)
C37 0.048(2) 0.092(3) 0.045(2) -0.040(2) -0.0233(16) 0.0210(19)

loop_
_atom_type_symbol
_atom_type_description
_atom_type_scat_dispersion_real
_atom_type_scat_dispersion_imag
_atom_type_scat_source
C C 0.0033 0.0016 'International Tables Vol C Tables 4.2.6.8 and 6.1.1.4'
H H 0.0000 0.0000 'International Tables Vol C Tables 4.2.6.8 and 6.1.1.4'
N N 0.0061 0.0033 'International Tables Vol C Tables 4.2.6.8 and 6.1.1.4'
O O 0.0106 0.0060 'International Tables Vol C Tables 4.2.6.8 and 6.1.1.4'
P P 0.1023 0.0942 'International Tables Vol C Tables 4.2.6.8 and 6.1.1.4'
Cl Cl 0.1484 0.1585 'International Tables Vol C Tables 4.2.6.8 and 6.1.1.4'
Ru Ru -1.2594 0.8363 'International Tables Vol C Tables 4.2.6.8 and 6.1.1.4'

loop_
_geom_angle_atom_site_label_1
_geom_angle_atom_site_label_2
_geom_angle_atom_site_label_3
_geom_angle
C14 Ru1 P2 92.25(8)
C14 Ru1 P3 93.04(8)
P2 Ru1 P3 155.90(2)
C14 Ru1 N1 167.19(9)
P2 Ru1 N1 89.73(5)
P3 Ru1 N1 90.28(5)
C14 Ru1 Cl1 89.61(8)
P2 Ru1 Cl1 103.55(2)
P3 Ru1 Cl1 99.98(2)
N1 Ru1 Cl1 77.62(5)
C14 Ru1 H14 94.2(10)
P2 Ru1 H14 80.8(10)
P3 Ru1 H14 75.3(10)
N1 Ru1 H14 98.6(10)
Cl1 Ru1 H14 174.1(10)
C21 P2 C23 101.28(12)
C21 P2 C22 103.37(11)
C23 P2 C22 104.65(12)
C21 P2 Ru1 103.85(8)
C23 P2 Ru1 118.17(9)
C22 P2 Ru1 122.42(9)
C31 P3 C32 104.80(12)
C31 P3 C33 102.28(11)
C32 P3 C33 105.42(12)
C31 P3 Ru1 102.73(8)
C32 P3 Ru1 119.65(8)
C33 P3 Ru1 119.47(9)
C11 N1 C10 117.5(2)
C11 N1 Ru1 115.21(15)
C10 N1 Ru1 115.70(15)
C2 C1 C13 120.6(2)
C2 C1 H1 119.7
C13 C1 H1 119.7
C1 C2 C3 119.1(2)
C1 C2 H2 120.4
C3 C2 H2 120.4
C4 C3 C2 122.9(3)
C4 C3 H3 118.6
C2 C3 H3 118.6
C3 C4 C10 119.6(2)
C3 C4 C21 118.3(2)
C10 C4 C21 122.1(2)
C6 C5 C11 119.8(2)
C6 C5 C31 118.3(2)
C11 C5 C31 122.0(2)
C5 C6 C7 122.5(2)
C5 C6 H6 118.7
C7 C6 H6 118.7
C8 C7 C6 119.7(3)
C8 C7 H7 120.2
C6 C7 H7 120.2
C7 C8 C12 120.5(3)
C7 C8 H8 119.7
C12 C8 H8 119.7
C13 C9 C12 120.6(2)
C13 C9 H9 119.7
C12 C9 H9 119.7
N1 C10 C13 121.8(2)
N1 C10 C4 121.1(2)
C13 C10 C4 117.0(2)
N1 C11 C5 121.4(2)
N1 C11 C12 122.0(2)
C5 C11 C12 116.6(2)
C9 C12 C8 120.9(2)
C9 C12 C11 118.3(2)
C8 C12 C11 120.8(2)
C9 C13 C10 118.6(2)
C9 C13 C1 120.7(2)
C10 C13 C1 120.6(2)
O1 C14 Ru1 175.4(2)
C4 C21 P2 108.83(17)
C4 C21 H21A 109.9
P2 C21 H21A 109.9
C4 C21 H21B 109.9
P2 C21 H21B 109.9
H21A C21 H21B 108.3
C5 C31 P3 109.42(16)
C5 C31 H31A 109.8
P3 C31 H31A 109.8
C5 C31 H31B 109.8
P3 C31 H31B 109.8
H31A C31 H31B 108.2
C24 C22 C25 112.7(2)
C24 C22 P2 111.71(17)
C25 C22 P2 114.59(18)
C24 C22 H22 105.6
C25 C22 H22 105.6
P2 C22 H22 105.6
C26 C23 C27 110.4(2)
C26 C23 P2 113.2(2)
C27 C23 P2 113.05(19)
C26 C23 H23 106.5
C27 C23 H23 106.5
P2 C23 H23 106.5
C22 C24 H24A 109.5
C22 C24 H24B 109.5
H24A C24 H24B 109.5
C22 C24 H24C 109.5
H24A C24 H24C 109.5
H24B C24 H24C 109.5
C22 C25 H25A 109.5
C22 C25 H25B 109.5
H25A C25 H25B 109.5
C22 C25 H25C 109.5
H25A C25 H25C 109.5
H25B C25 H25C 109.5
C23 C26 H26A 109.5
C23 C26 H26B 109.5
H26A C26 H26B 109.5
C23 C26 H26C 109.5
H26A C26 H26C 109.5
H26B C26 H26C 109.5
C23 C27 H27A 109.5
C23 C27 H27B 109.5
H27A C27 H27B 109.5
C23 C27 H27C 109.5
H27A C27 H27C 109.5
H27B C27 H27C 109.5
C34 C32 C35 111.4(2)
C34 C32 P3 110.70(19)
C35 C32 P3 115.47(18)
C34 C32 H32 106.2
C35 C32 H32 106.2
P3 C32 H32 106.2
C36 C33 C37 109.1(3)
C36 C33 P3 112.44(19)
C37 C33 P3 112.96(19)
C36 C33 H33 107.4
C37 C33 H33 107.4
P3 C33 H33 107.4
C32 C34 H34A 109.5
C32 C34 H34B 109.5
H34A C34 H34B 109.5
C32 C34 H34C 109.5
H34A C34 H34C 109.5
H34B C34 H34C 109.5
C32 C35 H35A 109.5
C32 C35 H35B 109.5
H35A C35 H35B 109.5
C32 C35 H35C 109.5
H35A C35 H35C 109.5
H35B C35 H35C 109.5
C33 C36 H36A 109.5
C33 C36 H36B 109.5
H36A C36 H36B 109.5
C33 C36 H36C 109.5
H36A C36 H36C 109.5
H36B C36 H36C 109.5
C33 C37 H37A 109.5
C33 C37 H37B 109.5
H37A C37 H37B 109.5
C33 C37 H37C 109.5
H37A C37 H37C 109.5
H37B C37 H37C 109.5

loop_
_geom_bond_atom_site_label_1
_geom_bond_atom_site_label_2
_geom_bond_distance
Ru1 C14 1.797(3)
Ru1 P2 2.3134(7)
Ru1 P3 2.3194(6)
Ru1 N1 2.479(2)
Ru1 Cl1 2.5228(6)
Ru1 H14 1.62(3)
P2 C21 1.842(3)
P2 C23 1.853(3)
P2 C22 1.862(2)
P3 C31 1.834(3)
P3 C32 1.842(3)
P3 C33 1.865(3)
O1 C14 1.163(3)
N1 C11 1.366(3)
N1 C10 1.377(3)
C1 C2 1.349(4)
C1 C13 1.435(3)
C1 H1 0.9500
C2 C3 1.417(4)
C2 H2 0.9500
C3 C4 1.375(3)
C3 H3 0.9500
C4 C10 1.436(4)
C4 C21 1.498(3)
C5 C6 1.368(4)
C5 C11 1.442(3)
C5 C31 1.496(3)
C6 C7 1.417(4)
C6 H6 0.9500
C7 C8 1.343(4)
C7 H7 0.9500
C8 C12 1.425(4)
C8 H8 0.9500
C9 C13 1.381(4)
C9 C12 1.381(4)
C9 H9 0.9500
C10 C13 1.435(3)
C11 C12 1.443(3)
C21 H21A 0.9900
C21 H21B 0.9900
C31 H31A 0.9900
C31 H31B 0.9900
C22 C24 1.530(3)
C22 C25 1.532(4)
C22 H22 1.0000
C23 C26 1.523(4)
C23 C27 1.528(4)
C23 H23 1.0000
C24 H24A 0.9800
C24 H24B 0.9800
C24 H24C 0.9800
C25 H25A 0.9800
C25 H25B 0.9800
C25 H25C 0.9800
C26 H26A 0.9800
C26 H26B 0.9800
C26 H26C 0.9800
C27 H27A 0.9800
C27 H27B 0.9800
C27 H27C 0.9800
C32 C34 1.527(4)
C32 C35 1.533(4)
C32 H32 1.0000
C33 C36 1.516(4)
C33 C37 1.521(4)
C33 H33 1.0000
C34 H34A 0.9800
C34 H34B 0.9800
C34 H34C 0.9800
C35 H35A 0.9800
C35 H35B 0.9800
C35 H35C 0.9800
C36 H36A 0.9800
C36 H36B 0.9800
C36 H36C 0.9800
C37 H37A 0.9800
C37 H37B 0.9800
C37 H37C 0.9800

loop_
_geom_torsion_atom_site_label_1
_geom_torsion_atom_site_label_2
_geom_torsion_atom_site_label_3
_geom_torsion_atom_site_label_4
_geom_torsion
C14 Ru1 P2 C21 -170.16(11)
P3 Ru1 P2 C21 -67.58(10)
N1 Ru1 P2 C21 22.50(9)
Cl1 Ru1 P2 C21 99.69(8)
C14 Ru1 P2 C23 -59.03(13)
P3 Ru1 P2 C23 43.55(12)
N1 Ru1 P2 C23 133.63(11)
Cl1 Ru1 P2 C23 -149.17(10)
C14 Ru1 P2 C22 73.82(13)
P3 Ru1 P2 C22 176.40(10)
N1 Ru1 P2 C22 -93.52(11)
Cl1 Ru1 P2 C22 -16.33(10)
C14 Ru1 P3 C31 169.03(11)
P2 Ru1 P3 C31 66.61(10)
N1 Ru1 P3 C31 -23.35(9)
Cl1 Ru1 P3 C31 -100.83(8)
C14 Ru1 P3 C32 -75.50(13)
P2 Ru1 P3 C32 -177.92(11)
N1 Ru1 P3 C32 92.12(11)
Cl1 Ru1 P3 C32 14.64(11)
C14 Ru1 P3 C33 56.81(13)
P2 Ru1 P3 C33 -45.61(12)
N1 Ru1 P3 C33 -135.57(11)
Cl1 Ru1 P3 C33 146.95(10)
C14 Ru1 N1 C11 74.8(5)
P2 Ru1 N1 C11 173.75(15)
P3 Ru1 N1 C11 -30.35(15)
Cl1 Ru1 N1 C11 69.81(14)
C14 Ru1 N1 C10 -67.7(5)
P2 Ru1 N1 C10 31.25(16)
P3 Ru1 N1 C10 -172.85(16)
Cl1 Ru1 N1 C10 -72.69(16)
C13 C1 C2 C3 0.2(4)
C1 C2 C3 C4 0.7(4)
C2 C3 C4 C10 0.7(4)
C2 C3 C4 C21 -179.8(2)
C11 C5 C6 C7 2.9(4)
C31 C5 C6 C7 -177.7(2)
C5 C6 C7 C8 -2.2(4)
C6 C7 C8 C12 -1.4(4)
C11 N1 C10 C13 -10.3(3)
Ru1 N1 C10 C13 131.34(19)
C11 N1 C10 C4 166.6(2)
Ru1 N1 C10 C4 -51.8(3)
C3 C4 C10 N1 -179.9(2)
C21 C4 C10 N1 0.6(3)
C3 C4 C10 C13 -2.9(3)
C21 C4 C10 C13 177.5(2)
C10 N1 C11 C5 -166.1(2)
Ru1 N1 C11 C5 52.1(3)
C10 N1 C11 C12 10.8(3)
Ru1 N1 C11 C12 -131.0(2)
C6 C5 C11 N1 176.9(2)
C31 C5 C11 N1 -2.4(3)
C6 C5 C11 C12 -0.1(3)
C31 C5 C11 C12 -179.5(2)
C13 C9 C12 C8 171.7(2)
C13 C9 C12 C11 -5.7(4)
C7 C8 C12 C9 -173.1(3)
C7 C8 C12 C11 4.2(4)
N1 C11 C12 C9 -3.0(4)
C5 C11 C12 C9 174.1(2)
N1 C11 C12 C8 179.6(2)
C5 C11 C12 C8 -3.4(4)
C12 C9 C13 C10 6.2(4)
C12 C9 C13 C1 -172.6(2)
N1 C10 C13 C9 2.0(3)
C4 C10 C13 C9 -175.0(2)
N1 C10 C13 C1 -179.2(2)
C4 C10 C13 C1 3.8(3)
C2 C1 C13 C9 176.3(2)
C2 C1 C13 C10 -2.6(4)
C3 C4 C21 P2 -107.4(2)
C10 C4 C21 P2 72.2(2)
C23 P2 C21 C4 165.69(17)
C22 P2 C21 C4 57.48(19)
Ru1 P2 C21 C4 -71.29(17)
C6 C5 C31 P3 108.8(2)
C11 C5 C31 P3 -71.8(3)
C32 P3 C31 C5 -53.7(2)
C33 P3 C31 C5 -163.56(18)
Ru1 P3 C31 C5 72.01(17)
C21 P2 C22 C24 -163.07(19)
C23 P2 C22 C24 91.3(2)
Ru1 P2 C22 C24 -46.8(2)
C21 P2 C22 C25 67.1(2)
C23 P2 C22 C25 -38.5(2)
Ru1 P2 C22 C25 -176.60(15)
C21 P2 C23 C26 51.7(2)
C22 P2 C23 C26 158.9(2)
Ru1 P2 C23 C26 -60.9(2)
C21 P2 C23 C27 178.2(2)
C22 P2 C23 C27 -74.6(2)
Ru1 P2 C23 C27 65.7(2)
C31 P3 C32 C34 174.57(18)
C33 P3 C32 C34 -77.9(2)
Ru1 P3 C32 C34 60.2(2)
C31 P3 C32 C35 -57.8(2)
C33 P3 C32 C35 49.8(2)
Ru1 P3 C32 C35 -172.12(19)
C31 P3 C33 C36 -40.5(2)
C32 P3 C33 C36 -149.9(2)
Ru1 P3 C33 C36 71.9(2)
C31 P3 C33 C37 -164.5(2)
C32 P3 C33 C37 86.2(3)
Ru1 P3 C33 C37 -52.0(3)
